data_7108686
loop_
_publ_author_name
'Eustina Batisai'
'Matteo Lusi'
'Tia Jacobs'
'Leonard J. Barbour'

_publ_section_title
;
 A mechanochemically synthesised solid solution enables engineering of the
 sorption properties of a Werner clathrate
;
_journal_name_full Chem.Commun.
_journal_page_first 12171
_journal_paper_doi 10.1039/c2cc37261d
_journal_volume 48
_journal_year 2012
_chemical_formula_moiety 'C44 H36 Cl2 Co N4, 4(C8 H10)'
_chemical_formula_sum 'C76 H76 Cl2 Co N4'
_chemical_formula_weight 1175.24
_chemical_name_systematic
;
?
;
_space_group_IT_number 15
_symmetry_cell_setting monoclinic
_symmetry_space_group_name_Hall '-C 2yc'
_symmetry_space_group_name_H-M 'C 1 2/c 1'
_atom_sites_solution_hydrogens geom
_atom_sites_solution_primary direct
_atom_sites_solution_secondary difmap
_audit_creation_method SHELXL-97
_cell_angle_alpha 90.00
_cell_angle_beta 98.020(6)
_cell_angle_gamma 90.00
_cell_formula_units_Z 4
_cell_length_a 9.555(4)
_cell_length_b 24.019(9)
_cell_length_c 27.580(10)
_cell_measurement_reflns_used 1048
_cell_measurement_temperature 100(2)
_cell_measurement_theta_max 21.89
_cell_measurement_theta_min 2.26
_cell_volume 6268(4)
_computing_cell_refinement 'SAINT (Bruker, 2009)'
_computing_data_collection 'APEX2 (Bruker, 2009)'
_computing_data_reduction SAINT
_computing_molecular_graphics 'X-Seed (Barbour 2001)'
_computing_structure_refinement 'SHELXL (Sheldrick, 2008)'
_computing_structure_solution 'SHELXS (Sheldrick, 2008)'
_diffrn_ambient_temperature 100(2)
_diffrn_measured_fraction_theta_full 0.996
_diffrn_measured_fraction_theta_max 0.996
_diffrn_measurement_device_type 'Bruker SMART APEX CCD Area Detector'
_diffrn_radiation_monochromator graphite
_diffrn_radiation_source 'fine-focus sealed tube'
_diffrn_radiation_type MoK\a
_diffrn_radiation_wavelength 0.71073
_diffrn_reflns_av_R_equivalents 0.1056
_diffrn_reflns_av_sigmaI/netI 0.1282
_diffrn_reflns_limit_h_max 11
_diffrn_reflns_limit_h_min -10
_diffrn_reflns_limit_k_max 28
_diffrn_reflns_limit_k_min -28
_diffrn_reflns_limit_l_max 32
_diffrn_reflns_limit_l_min -25
_diffrn_reflns_number 16087
_diffrn_reflns_theta_full 25.00
_diffrn_reflns_theta_max 25.00
_diffrn_reflns_theta_min 1.70
_exptl_absorpt_coefficient_mu 0.406
_exptl_absorpt_correction_T_max 0.9644
_exptl_absorpt_correction_T_min 0.8776
_exptl_absorpt_correction_type multi-scan
_exptl_absorpt_process_details 'SADABS (Bruker 2002)'
_exptl_crystal_colour pink
_exptl_crystal_density_diffrn 1.245
_exptl_crystal_density_method 'not measured'
_exptl_crystal_description plate
_exptl_crystal_F_000 2484
_exptl_crystal_size_max 0.33
_exptl_crystal_size_mid 0.15
_exptl_crystal_size_min 0.09
_refine_diff_density_max 0.356
_refine_diff_density_min -0.314
_refine_diff_density_rms 0.078
_refine_ls_extinction_coef 0.00105(13)
_refine_ls_extinction_expression Fc^*^=kFc[1+0.001xFc^2^\l^3^/sin(2\q)]^-1/4^
_refine_ls_extinction_method SHELXL
_refine_ls_goodness_of_fit_ref 0.954
_refine_ls_hydrogen_treatment constr
_refine_ls_matrix_type full
_refine_ls_number_parameters 384
_refine_ls_number_reflns 5519
_refine_ls_number_restraints 0
_refine_ls_restrained_S_all 0.954
_refine_ls_R_factor_all 0.1352
_refine_ls_R_factor_gt 0.0598
_refine_ls_shift/su_max 0.000
_refine_ls_shift/su_mean 0.000
_refine_ls_structure_factor_coef Fsqd
_refine_ls_weighting_details 'calc w=1/[\s^2^(Fo^2^)+(0.0610P)^2^+0.0000P] where P=(Fo^2^+2Fc^2^)/3'
_refine_ls_weighting_scheme calc
_refine_ls_wR_factor_gt 0.1196
_refine_ls_wR_factor_ref 0.1476
_reflns_number_gt 3022
_reflns_number_total 5519
_reflns_threshold_expression >2sigma(I)
_cod_data_source_file c2cc37261d.txt
_cod_data_source_block c:6
_cod_original_sg_symbol_H-M C2/c
_cod_database_code 7108686

loop_
_symmetry_equiv_pos_as_xyz
'x, y, z'
'-x, y, -z+1/2'
'x+1/2, y+1/2, z'
'-x+1/2, y+1/2, -z+1/2'
'-x, -y, -z'
'x, -y, z-1/2'
'-x+1/2, -y+1/2, -z'
'x+1/2, -y+1/2, z-1/2'

loop_
_atom_site_label
_atom_site_type_symbol
_atom_site_fract_x
_atom_site_fract_y
_atom_site_fract_z
_atom_site_U_iso_or_equiv
_atom_site_adp_type
_atom_site_occupancy
_atom_site_symmetry_multiplicity
_atom_site_calc_flag
_atom_site_refinement_flags
N21 N 0.5000 0.0972(2) 0.2500 0.0222(12) Uani 1 2 d S
Co1 Co 0.5000 0.18532(3) 0.2500 0.0181(2) Uani 1 2 d S
C22 C 0.5065(4) 0.06746(18) 0.29154(17) 0.0235(11) Uani 1 1 d .
H22 H 0.5124 0.0871 0.3217 0.028 Uiso 1 1 calc R
Cl1 Cl 0.28107(10) 0.18212(5) 0.19016(4) 0.0247(3) Uani 1 1 d .
N1 N 0.3753(3) 0.19149(14) 0.31010(13) 0.0195(8) Uani 1 1 d .
C17 C 0.5000 0.4542(2) 0.2500 0.0213(14) Uani 1 2 d S
C15 C 0.3757(4) 0.36152(17) 0.24872(16) 0.0217(10) Uani 1 1 d .
H15 H 0.2877 0.3801 0.2480 0.026 Uiso 1 1 calc R
C6 C 0.4207(4) 0.22277(17) 0.34943(16) 0.0226(10) Uani 1 1 d .
H6 H 0.5157 0.2357 0.3534 0.027 Uiso 1 1 calc R
C19 C 0.6055(4) 0.54135(17) 0.23098(16) 0.0256(11) Uani 1 1 d .
H19 H 0.6777 0.5610 0.2178 0.031 Uiso 1 1 calc R
C4 C 0.1961(4) 0.21964(17) 0.37997(16) 0.0225(11) Uani 1 1 d .
C3 C 0.1497(4) 0.18656(18) 0.33912(16) 0.0255(10) Uani 1 1 d .
H3 H 0.0557 0.1727 0.3343 0.031 Uiso 1 1 calc R
C8 C 0.1403(5) 0.27668(19) 0.45109(17) 0.0287(11) Uani 1 1 d .
H8 H 0.2222 0.2984 0.4489 0.034 Uiso 1 1 calc R
C37 C 0.3389(5) 0.3944(2) 0.3921(2) 0.0427(14) Uani 1 1 d .
H37A H 0.4115 0.4036 0.3716 0.064 Uiso 1 1 calc R
H37B H 0.2729 0.3673 0.3750 0.064 Uiso 1 1 calc R
H37C H 0.3838 0.3783 0.4231 0.064 Uiso 1 1 calc R
C32 C 0.1966(4) 0.0020(2) 0.38300(19) 0.0375(13) Uani 1 1 d .
H32 H 0.1949 0.0305 0.3591 0.045 Uiso 1 1 calc R
C9 C 0.0589(5) 0.2877(2) 0.48794(18) 0.0384(13) Uani 1 1 d .
H9 H 0.0844 0.3172 0.5104 0.046 Uiso 1 1 calc R
C10 C -0.0603(5) 0.2555(2) 0.49187(19) 0.0390(13) Uani 1 1 d .
H10 H -0.1149 0.2620 0.5176 0.047 Uiso 1 1 calc R
C44 C 0.1344(4) 0.44305(19) 0.42357(17) 0.0286(11) Uani 1 1 d .
H44 H 0.0996 0.4076 0.4313 0.034 Uiso 1 1 calc R
C12 C -0.0187(5) 0.2034(2) 0.42039(18) 0.0340(12) Uani 1 1 d .
H12 H -0.0475 0.1753 0.3968 0.041 Uiso 1 1 calc R
C11 C -0.0982(5) 0.2138(2) 0.4578(2) 0.0414(14) Uani 1 1 d .
H11 H -0.1800 0.1920 0.4601 0.050 Uiso 1 1 calc R
C30 C 0.2269(5) -0.0957(2) 0.4036(2) 0.0405(13) Uani 1 1 d .
C20 C 0.5000 0.5704(2) 0.2500 0.0245(15) Uani 1 2 d S
H20 H 0.5000 0.6100 0.2500 0.029 Uiso 1 2 calc SR
C35 C 0.1746(5) -0.0273(2) 0.46389(19) 0.0418(14) Uani 1 1 d .
H35 H 0.1586 -0.0194 0.4964 0.050 Uiso 1 1 calc R
C40 C 0.2327(5) 0.54661(19) 0.40071(17) 0.0309(12) Uani 1 1 d .
H40 H 0.2672 0.5820 0.3925 0.037 Uiso 1 1 calc R
C36 C 0.2013(5) -0.0824(2) 0.4508(2) 0.0452(14) Uani 1 1 d .
H36 H 0.2019 -0.1111 0.4745 0.054 Uiso 1 1 calc R
C42 C 0.0301(5) 0.5951(2) 0.43316(19) 0.0450(14) Uani 1 1 d .
H42A H -0.0684 0.5926 0.4176 0.068 Uiso 1 1 calc R
H42B H 0.0750 0.6276 0.4204 0.068 Uiso 1 1 calc R
H42C H 0.0329 0.5988 0.4687 0.068 Uiso 1 1 calc R
C33 C 0.1713(5) 0.0155(2) 0.4306(2) 0.0379(13) Uani 1 1 d .
C39 C 0.3058(5) 0.49870(19) 0.39154(16) 0.0297(11) Uani 1 1 d .
H39 H 0.3905 0.5020 0.3774 0.036 Uiso 1 1 calc R
C31 C 0.2238(5) -0.0520(2) 0.3706(2) 0.0438(14) Uani 1 1 d .
H31 H 0.2412 -0.0596 0.3382 0.053 Uiso 1 1 calc R
C38 C 0.2593(4) 0.44656(19) 0.40229(17) 0.0279(11) Uani 1 1 d .
C29 C 0.2530(6) -0.1551(2) 0.3897(2) 0.0607(17) Uani 1 1 d .
H29A H 0.2219 -0.1603 0.3546 0.091 Uiso 1 1 calc R
H29B H 0.1999 -0.1803 0.4083 0.091 Uiso 1 1 calc R
H29C H 0.3541 -0.1634 0.3970 0.091 Uiso 1 1 calc R
C34 C 0.1392(5) 0.0733(2) 0.4455(2) 0.0513(16) Uani 1 1 d .
H34A H 0.0384 0.0763 0.4484 0.077 Uiso 1 1 calc R
H34B H 0.1629 0.0997 0.4208 0.077 Uiso 1 1 calc R
H34C H 0.1951 0.0819 0.4772 0.077 Uiso 1 1 calc R
C43 C 0.0617(5) 0.4903(2) 0.43338(17) 0.0320(12) Uani 1 1 d .
H43 H -0.0219 0.4869 0.4482 0.038 Uiso 1 1 calc R
C41 C 0.1084(5) 0.5431(2) 0.42203(16) 0.0299(12) Uani 1 1 d .
C7 C 0.1037(4) 0.23417(18) 0.41733(16) 0.0246(11) Uani 1 1 d .
C16 C 0.5000 0.3926(2) 0.2500 0.0181(14) Uani 1 2 d S
C18 C 0.6053(4) 0.48409(17) 0.23126(16) 0.0225(10) Uani 1 1 d .
H18 H 0.6785 0.4645 0.2184 0.027 Uiso 1 1 calc R
C23 C 0.5052(4) 0.01001(17) 0.29293(16) 0.0217(10) Uani 1 1 d .
H23 H 0.5079 -0.0088 0.3234 0.026 Uiso 1 1 calc R
C5 C 0.3376(4) 0.23719(17) 0.38423(17) 0.0243(11) Uani 1 1 d .
H5 H 0.3761 0.2593 0.4114 0.029 Uiso 1 1 calc R
C2 C 0.2407(4) 0.17398(17) 0.30575(17) 0.0266(11) Uani 1 1 d .
H2 H 0.2060 0.1517 0.2782 0.032 Uiso 1 1 calc R
C14 C 0.3802(4) 0.30447(17) 0.24846(16) 0.0233(11) Uani 1 1 d .
H14 H 0.2935 0.2848 0.2471 0.028 Uiso 1 1 calc R
C28 C 0.5000 -0.1999(3) 0.2500 0.0304(17) Uani 1 2 d S
H28 H 0.5000 -0.2395 0.2500 0.037 Uiso 1 2 calc SR
C25 C 0.5000 -0.0826(2) 0.2500 0.0173(14) Uani 1 2 d S
C26 C 0.5146(4) -0.11297(18) 0.29328(17) 0.0274(11) Uani 1 1 d .
H26 H 0.5248 -0.0937 0.3236 0.033 Uiso 1 1 calc R
C24 C 0.5000 -0.0203(2) 0.2500 0.0190(14) Uani 1 2 d S
C27 C 0.5146(5) -0.17092(18) 0.29335(19) 0.0310(12) Uani 1 1 d .
H27 H 0.5247 -0.1905 0.3236 0.037 Uiso 1 1 calc R
N13 N 0.5000 0.27467(19) 0.2500 0.0196(12) Uani 1 2 d S

loop_
_atom_site_aniso_label
_atom_site_aniso_U_11
_atom_site_aniso_U_22
_atom_site_aniso_U_33
_atom_site_aniso_U_23
_atom_site_aniso_U_13
_atom_site_aniso_U_12
N21 0.022(3) 0.029(3) 0.016(3) 0.000 0.006(2) 0.000
Co1 0.0179(4) 0.0164(5) 0.0206(5) 0.000 0.0045(4) 0.000
C22 0.023(2) 0.028(3) 0.021(3) -0.004(2) 0.006(2) -0.0025(19)
Cl1 0.0216(6) 0.0253(6) 0.0268(7) 0.0003(5) 0.0018(5) -0.0007(5)
N1 0.0182(19) 0.018(2) 0.022(2) -0.0026(17) 0.0010(16) -0.0020(15)
C17 0.018(3) 0.022(4) 0.023(4) 0.000 0.000(3) 0.000
C15 0.019(2) 0.021(3) 0.026(3) 0.001(2) 0.004(2) 0.0033(19)
C6 0.021(2) 0.024(3) 0.021(3) -0.001(2) 0.000(2) -0.0005(19)
C19 0.021(2) 0.022(3) 0.034(3) 0.003(2) 0.002(2) -0.0036(19)
C4 0.025(2) 0.019(2) 0.025(3) 0.003(2) 0.009(2) 0.0040(19)
C3 0.021(2) 0.029(3) 0.028(3) -0.002(2) 0.008(2) -0.005(2)
C8 0.024(3) 0.033(3) 0.030(3) 0.002(2) 0.006(2) 0.002(2)
C37 0.032(3) 0.038(3) 0.057(4) -0.004(3) 0.004(3) 0.005(2)
C32 0.022(3) 0.052(4) 0.037(3) 0.018(3) -0.001(2) 0.003(2)
C9 0.034(3) 0.050(3) 0.032(3) -0.008(3) 0.006(3) 0.011(3)
C10 0.029(3) 0.061(4) 0.029(3) -0.003(3) 0.012(2) 0.013(3)
C44 0.025(3) 0.030(3) 0.030(3) 0.003(2) 0.002(2) -0.006(2)
C12 0.027(3) 0.039(3) 0.038(3) -0.003(2) 0.011(2) -0.003(2)
C11 0.027(3) 0.053(4) 0.047(4) 0.000(3) 0.016(3) 0.001(2)
C30 0.027(3) 0.055(4) 0.037(3) 0.011(3) -0.004(3) -0.003(3)
C20 0.021(3) 0.015(3) 0.035(4) 0.000 -0.004(3) 0.000
C35 0.025(3) 0.070(4) 0.029(3) 0.011(3) -0.001(2) -0.003(3)
C40 0.032(3) 0.027(3) 0.030(3) 0.000(2) -0.005(2) -0.004(2)
C36 0.038(3) 0.051(4) 0.045(4) 0.012(3) 0.001(3) -0.004(3)
C42 0.048(3) 0.047(3) 0.039(3) -0.005(3) 0.001(3) 0.011(3)
C33 0.020(3) 0.046(3) 0.045(4) 0.010(3) -0.004(2) 0.000(2)
C39 0.026(3) 0.042(3) 0.021(3) 0.001(2) 0.002(2) -0.009(2)
C31 0.022(3) 0.064(4) 0.044(4) 0.005(3) 0.003(3) -0.003(3)
C38 0.021(2) 0.032(3) 0.029(3) -0.001(2) -0.002(2) 0.002(2)
C29 0.058(4) 0.054(4) 0.067(5) -0.002(3) -0.003(3) -0.006(3)
C34 0.034(3) 0.063(4) 0.056(4) 0.011(3) 0.005(3) 0.000(3)
C43 0.027(3) 0.044(3) 0.024(3) -0.001(2) 0.002(2) 0.006(2)
C41 0.030(3) 0.037(3) 0.021(3) -0.007(2) -0.003(2) 0.003(2)
C7 0.020(2) 0.029(3) 0.024(3) -0.001(2) 0.004(2) 0.005(2)
C16 0.017(3) 0.020(3) 0.019(4) 0.000 0.007(3) 0.000
C18 0.017(2) 0.020(3) 0.029(3) 0.001(2) 0.000(2) 0.0010(18)
C23 0.023(2) 0.021(3) 0.021(3) 0.005(2) 0.001(2) 0.0016(19)
C5 0.027(3) 0.023(3) 0.023(3) -0.002(2) 0.005(2) -0.003(2)
C2 0.026(2) 0.026(3) 0.028(3) -0.003(2) 0.002(2) -0.007(2)
C14 0.013(2) 0.022(3) 0.036(3) 0.000(2) 0.007(2) -0.0023(18)
C28 0.020(3) 0.023(4) 0.048(5) 0.000 0.004(3) 0.000
C25 0.008(3) 0.015(3) 0.028(4) 0.000 -0.002(3) 0.000
C26 0.026(3) 0.029(3) 0.027(3) 0.002(2) 0.003(2) 0.005(2)
C24 0.014(3) 0.025(4) 0.018(4) 0.000 0.002(3) 0.000
C27 0.034(3) 0.019(3) 0.040(3) 0.006(2) 0.005(2) 0.004(2)
N13 0.015(3) 0.020(3) 0.024(3) 0.000 0.004(2) 0.000

loop_
_atom_type_symbol
_atom_type_description
_atom_type_scat_dispersion_real
_atom_type_scat_dispersion_imag
_atom_type_scat_source
C C 0.0033 0.0016 'International Tables Vol C Tables 4.2.6.8 and 6.1.1.4'
H H 0.0000 0.0000 'International Tables Vol C Tables 4.2.6.8 and 6.1.1.4'
N N 0.0061 0.0033 'International Tables Vol C Tables 4.2.6.8 and 6.1.1.4'
Cl Cl 0.1484 0.1585 'International Tables Vol C Tables 4.2.6.8 and 6.1.1.4'
Co Co 0.3494 0.9721 'International Tables Vol C Tables 4.2.6.8 and 6.1.1.4'

loop_
_geom_angle_atom_site_label_1
_geom_angle_atom_site_label_2
_geom_angle_atom_site_label_3
_geom_angle
_geom_angle_site_symmetry_1
_geom_angle_site_symmetry_3
C22 N21 C22 115.8(5) 2_655 .
C22 N21 Co1 122.1(3) 2_655 .
C22 N21 Co1 122.1(3) . .
N21 Co1 N13 180.0 . .
N21 Co1 N1 93.90(9) . 2_655
N13 Co1 N1 86.10(9) . 2_655
N21 Co1 N1 93.90(9) . .
N13 Co1 N1 86.10(9) . .
N1 Co1 N1 172.20(18) 2_655 .
N21 Co1 Cl1 88.22(3) . 2_655
N13 Co1 Cl1 91.78(3) . 2_655
N1 Co1 Cl1 90.48(9) 2_655 2_655
N1 Co1 Cl1 89.76(9) . 2_655
N21 Co1 Cl1 88.22(3) . .
N13 Co1 Cl1 91.78(3) . .
N1 Co1 Cl1 89.76(9) 2_655 .
N1 Co1 Cl1 90.48(9) . .
Cl1 Co1 Cl1 176.44(7) 2_655 .
N21 C22 C23 123.7(4) . .
N21 C22 H22 118.1 . .
C23 C22 H22 118.1 . .
C6 N1 C2 116.5(4) . .
C6 N1 Co1 120.3(3) . .
C2 N1 Co1 122.0(3) . .
C18 C17 C18 118.0(6) 2_655 .
C18 C17 C16 121.0(3) 2_655 .
C18 C17 C16 121.0(3) . .
C14 C15 C16 120.5(4) . .
C14 C15 H15 119.8 . .
C16 C15 H15 119.8 . .
N1 C6 C5 123.6(4) . .
N1 C6 H6 118.2 . .
C5 C6 H6 118.2 . .
C18 C19 C20 120.0(4) . .
C18 C19 H19 120.0 . .
C20 C19 H19 120.0 . .
C3 C4 C5 115.5(4) . .
C3 C4 C7 122.6(4) . .
C5 C4 C7 121.9(4) . .
C2 C3 C4 120.1(4) . .
C2 C3 H3 120.0 . .
C4 C3 H3 120.0 . .
C9 C8 C7 121.0(4) . .
C9 C8 H8 119.5 . .
C7 C8 H8 119.5 . .
C38 C37 H37A 109.5 . .
C38 C37 H37B 109.5 . .
H37A C37 H37B 109.5 . .
C38 C37 H37C 109.5 . .
H37A C37 H37C 109.5 . .
H37B C37 H37C 109.5 . .
C31 C32 C33 120.9(5) . .
C31 C32 H32 119.5 . .
C33 C32 H32 119.5 . .
C8 C9 C10 119.9(5) . .
C8 C9 H9 120.1 . .
C10 C9 H9 120.1 . .
C11 C10 C9 119.2(5) . .
C11 C10 H10 120.4 . .
C9 C10 H10 120.4 . .
C43 C44 C38 120.9(4) . .
C43 C44 H44 119.5 . .
C38 C44 H44 119.5 . .
C11 C12 C7 120.0(5) . .
C11 C12 H12 120.0 . .
C7 C12 H12 120.0 . .
C12 C11 C10 121.0(5) . .
C12 C11 H11 119.5 . .
C10 C11 H11 119.5 . .
C31 C30 C36 116.6(5) . .
C31 C30 C29 122.6(5) . .
C36 C30 C29 120.8(5) . .
C19 C20 C19 119.6(6) . 2_655
C19 C20 H20 120.2 . .
C19 C20 H20 120.2 2_655 .
C33 C35 C36 121.4(5) . .
C33 C35 H35 119.3 . .
C36 C35 H35 119.3 . .
C39 C40 C41 120.3(4) . .
C39 C40 H40 119.8 . .
C41 C40 H40 119.8 . .
C30 C36 C35 121.2(5) . .
C30 C36 H36 119.4 . .
C35 C36 H36 119.4 . .
C41 C42 H42A 109.5 . .
C41 C42 H42B 109.5 . .
H42A C42 H42B 109.5 . .
C41 C42 H42C 109.5 . .
H42A C42 H42C 109.5 . .
H42B C42 H42C 109.5 . .
C35 C33 C32 117.3(5) . .
C35 C33 C34 119.9(5) . .
C32 C33 C34 122.8(5) . .
C38 C39 C40 122.0(4) . .
C38 C39 H39 119.0 . .
C40 C39 H39 119.0 . .
C32 C31 C30 122.6(5) . .
C32 C31 H31 118.7 . .
C30 C31 H31 118.7 . .
C39 C38 C44 117.6(4) . .
C39 C38 C37 121.9(4) . .
C44 C38 C37 120.4(4) . .
C30 C29 H29A 109.5 . .
C30 C29 H29B 109.5 . .
H29A C29 H29B 109.5 . .
C30 C29 H29C 109.5 . .
H29A C29 H29C 109.5 . .
H29B C29 H29C 109.5 . .
C33 C34 H34A 109.5 . .
C33 C34 H34B 109.5 . .
H34A C34 H34B 109.5 . .
C33 C34 H34C 109.5 . .
H34A C34 H34C 109.5 . .
H34B C34 H34C 109.5 . .
C44 C43 C41 121.3(4) . .
C44 C43 H43 119.4 . .
C41 C43 H43 119.4 . .
C40 C41 C43 117.8(4) . .
C40 C41 C42 120.6(4) . .
C43 C41 C42 121.6(4) . .
C8 C7 C12 118.8(4) . .
C8 C7 C4 121.1(4) . .
C12 C7 C4 120.0(4) . .
C15 C16 C15 115.4(5) . 2_655
C15 C16 C17 122.3(3) . .
C15 C16 C17 122.3(3) 2_655 .
C19 C18 C17 121.2(4) . .
C19 C18 H18 119.4 . .
C17 C18 H18 119.4 . .
C22 C23 C24 120.1(4) . .
C22 C23 H23 120.0 . .
C24 C23 H23 120.0 . .
C6 C5 C4 120.6(4) . .
C6 C5 H5 119.7 . .
C4 C5 H5 119.7 . .
N1 C2 C3 123.7(4) . .
N1 C2 H2 118.2 . .
C3 C2 H2 118.2 . .
N13 C14 C15 123.9(4) . .
N13 C14 H14 118.0 . .
C15 C14 H14 118.0 . .
C27 C28 C27 119.0(6) . 2_655
C27 C28 H28 120.5 . .
C27 C28 H28 120.5 2_655 .
C26 C25 C26 116.6(6) . 2_655
C26 C25 C24 121.7(3) . .
C26 C25 C24 121.7(3) 2_655 .
C25 C26 C27 121.8(5) . .
C25 C26 H26 119.1 . .
C27 C26 H26 119.1 . .
C23 C24 C23 116.6(6) . 2_655
C23 C24 C25 121.7(3) . .
C23 C24 C25 121.7(3) 2_655 .
C28 C27 C26 120.4(5) . .
C28 C27 H27 119.8 . .
C26 C27 H27 119.8 . .
C14 N13 C14 115.7(5) 2_655 .
C14 N13 Co1 122.1(2) 2_655 .
C14 N13 Co1 122.1(2) . .

loop_
_geom_bond_atom_site_label_1
_geom_bond_atom_site_label_2
_geom_bond_distance
_geom_bond_site_symmetry_2
N21 C22 1.344(5) 2_655
N21 C22 1.344(5) .
N21 Co1 2.117(5) .
Co1 N13 2.146(5) .
Co1 N1 2.177(3) 2_655
Co1 N1 2.177(3) .
Co1 Cl1 2.4784(12) 2_655
Co1 Cl1 2.4785(12) .
C22 C23 1.380(6) .
C22 H22 0.9500 .
N1 C6 1.341(5) .
N1 C2 1.342(5) .
C17 C18 1.393(5) 2_655
C17 C18 1.393(5) .
C17 C16 1.479(8) .
C15 C14 1.371(5) .
C15 C16 1.399(5) .
C15 H15 0.9500 .
C6 C5 1.373(6) .
C6 H6 0.9500 .
C19 C18 1.376(6) .
C19 C20 1.388(5) .
C19 H19 0.9500 .
C4 C3 1.399(6) .
C4 C5 1.405(5) .
C4 C7 1.489(6) .
C3 C2 1.385(6) .
C3 H3 0.9500 .
C8 C9 1.389(6) .
C8 C7 1.393(6) .
C8 H8 0.9500 .
C37 C38 1.513(6) .
C37 H37A 0.9800 .
C37 H37B 0.9800 .
C37 H37C 0.9800 .
C32 C31 1.373(7) .
C32 C33 1.407(7) .
C32 H32 0.9500 .
C9 C10 1.394(7) .
C9 H9 0.9500 .
C10 C11 1.387(7) .
C10 H10 0.9500 .
C44 C43 1.377(6) .
C44 C38 1.404(6) .
C44 H44 0.9500 .
C12 C11 1.387(6) .
C12 C7 1.397(6) .
C12 H12 0.9500 .
C11 H11 0.9500 .
C30 C31 1.387(7) .
C30 C36 1.395(7) .
C30 C29 1.508(7) .
C20 C19 1.388(5) 2_655
C20 H20 0.9500 .
C35 C33 1.375(7) .
C35 C36 1.405(7) .
C35 H35 0.9500 .
C40 C39 1.388(6) .
C40 C41 1.399(6) .
C40 H40 0.9500 .
C36 H36 0.9500 .
C42 C41 1.509(6) .
C42 H42A 0.9800 .
C42 H42B 0.9800 .
C42 H42C 0.9800 .
C33 C34 1.491(7) .
C39 C38 1.375(6) .
C39 H39 0.9500 .
C31 H31 0.9500 .
C29 H29A 0.9800 .
C29 H29B 0.9800 .
C29 H29C 0.9800 .
C34 H34A 0.9800 .
C34 H34B 0.9800 .
C34 H34C 0.9800 .
C43 C41 1.394(6) .
C43 H43 0.9500 .
C16 C15 1.399(5) 2_655
C18 H18 0.9500 .
C23 C24 1.385(5) .
C23 H23 0.9500 .
C5 H5 0.9500 .
C2 H2 0.9500 .
C14 N13 1.346(4) .
C14 H14 0.9500 .
C28 C27 1.374(5) .
C28 C27 1.374(5) 2_655
C28 H28 0.9500 .
C25 C26 1.389(5) .
C25 C26 1.389(5) 2_655
C25 C24 1.496(8) .
C26 C27 1.392(6) .
C26 H26 0.9500 .
C24 C23 1.385(5) 2_655
C27 H27 0.9500 .
N13 C14 1.346(4) 2_655
